data_4503837
loop_
_publ_author_name
'Ballabh, Amar'
'Adalder, Tapas Kumar'
'Dastidar, Parthasarathi'

_publ_section_title
;
 Structures and Gelation Properties of a Series of Salts Derived from an
 Alicyclic Dicarboxylic Acid and n-Alkyl Primary Amines
;
_journal_issue 11
_journal_name_full 'Crystal Growth &amp; Design'
_journal_page_first 4144
_journal_paper_doi 10.1021/cg800613d
_journal_volume 8
_journal_year 2008
_chemical_formula_sum 'C10 H19 N O4'
_chemical_formula_weight 217.26
_chemical_name_systematic
; 
 ? 
;
_space_group_IT_number 14
_symmetry_cell_setting monoclinic
_symmetry_space_group_name_Hall '-P 2yn'
_symmetry_space_group_name_H-M 'P 1 21/n 1'
_atom_sites_solution_hydrogens geom
_atom_sites_solution_primary direct
_atom_sites_solution_secondary difmap
_audit_creation_method SHELXL-97
_cell_angle_alpha 90.00
_cell_angle_beta 92.891(2)
_cell_angle_gamma 90.00
_cell_formula_units_Z 4
_cell_length_a 5.7389(8)
_cell_length_b 9.8139(14)
_cell_length_c 21.220(3)
_cell_measurement_temperature 273(2)
_cell_volume 1193.6(3)
_computing_cell_refinement 'BRUKER AXS SMART 3'
_computing_data_collection 'BRUKER AXS SMART 3'
_computing_data_reduction 'BRUKER AXS SAINT'
_computing_molecular_graphics 'PLATON, MERCURY 1.4'
_computing_structure_refinement 'BRUKER SHELXTL'
_computing_structure_solution 'BRUKER SHELXTL'
_diffrn_ambient_temperature 273(2)
_diffrn_detector_area_resol_mean 3
_diffrn_measured_fraction_theta_full 0.921
_diffrn_measured_fraction_theta_max 0.921
_diffrn_measurement_device_type 'BRUKER CCD AREA DETECTOR'
_diffrn_measurement_method 'PHI-OMEGA SCAN'
_diffrn_radiation_monochromator graphite
_diffrn_radiation_source 'fine-focus sealed tube'
_diffrn_radiation_type MoK\a
_diffrn_radiation_wavelength 0.71073
_diffrn_reflns_av_R_equivalents 0.0194
_diffrn_reflns_av_sigmaI/netI 0.0217
_diffrn_reflns_limit_h_max 7
_diffrn_reflns_limit_h_min -6
_diffrn_reflns_limit_k_max 12
_diffrn_reflns_limit_k_min -13
_diffrn_reflns_limit_l_max 21
_diffrn_reflns_limit_l_min -28
_diffrn_reflns_number 6677
_diffrn_reflns_theta_full 28.25
_diffrn_reflns_theta_max 28.25
_diffrn_reflns_theta_min 2.29
_exptl_absorpt_coefficient_mu 0.093
_exptl_absorpt_correction_T_max 0.9935
_exptl_absorpt_correction_T_min 0.9262
_exptl_absorpt_correction_type multi-scan
_exptl_absorpt_process_details SADABS
_exptl_crystal_colour COLOURLESS
_exptl_crystal_density_diffrn 1.209
_exptl_crystal_density_method 'not measured'
_exptl_crystal_description PLATE
_exptl_crystal_F_000 472
_exptl_crystal_size_max 0.84
_exptl_crystal_size_mid 0.40
_exptl_crystal_size_min 0.07
_refine_diff_density_max 0.512
_refine_diff_density_min -0.214
_refine_diff_density_rms 0.048
_refine_ls_extinction_method none
_refine_ls_goodness_of_fit_ref 1.036
_refine_ls_hydrogen_treatment constr
_refine_ls_matrix_type full
_refine_ls_number_parameters 139
_refine_ls_number_reflns 2715
_refine_ls_number_restraints 0
_refine_ls_restrained_S_all 1.036
_refine_ls_R_factor_all 0.0412
_refine_ls_R_factor_gt 0.0387
_refine_ls_shift/su_max 0.000
_refine_ls_shift/su_mean 0.000
_refine_ls_structure_factor_coef Fsqd
_refine_ls_weighting_details 'calc w=1/[\s^2^(Fo^2^)+(0.0647P)^2^+0.3645P] where P=(Fo^2^+2Fc^2^)/3'
_refine_ls_weighting_scheme calc
_refine_ls_wR_factor_gt 0.1071
_refine_ls_wR_factor_ref 0.1095
_reflns_number_gt 2509
_reflns_number_total 2715
_reflns_threshold_expression >2sigma(I)
_cod_data_source_file cg800613d_si_002.cif
_cod_data_source_block ab0577m
_cod_depositor_comments
;
The following automatic conversions were performed:

'_symmetry_cell_setting' value 'MONOCLINIC' changed to 'monoclinic'
according to /home/saulius/struct/CIF-dictionaries/cif_core.dic
dictionary named 'cif_core.dic' version 2.4.1 from
2010-06-29.

'_exptl_absorpt_correction_type' value 'MULTI-SCAN'
changed to 'multi-scan' according to
/home/saulius/struct/CIF-dictionaries/cif_core.dic dictionary named
'cif_core.dic' version 2.4.1 from 2010-06-29.

Automatic conversion script
Id: cif_fix_values 1715 2011-07-08 13:25:40Z adriana 
;
_cod_original_sg_symbol_H-M P2(1)/n
_cod_database_code 4503837

loop_
_symmetry_equiv_pos_as_xyz
'x, y, z'
'-x+1/2, y+1/2, -z+1/2'
'-x, -y, -z'
'x-1/2, -y-1/2, z-1/2'

loop_
_atom_site_label
_atom_site_type_symbol
_atom_site_fract_x
_atom_site_fract_y
_atom_site_fract_z
_atom_site_U_iso_or_equiv
_atom_site_adp_type
_atom_site_occupancy
_atom_site_symmetry_multiplicity
_atom_site_calc_flag
_atom_site_refinement_flags
N1 N 0.14379(14) 0.15089(9) 0.77775(4) 0.0176(2) Uani 1 1 d .
H1NA H 0.0842 0.2261 0.7940 0.026 Uiso 1 1 calc R
H1NC H 0.0290 0.0998 0.7607 0.026 Uiso 1 1 calc R
H1NB H 0.2415 0.1736 0.7482 0.026 Uiso 1 1 calc R
O1 O 0.26250(14) 0.51185(8) 0.23505(3) 0.02223(19) Uani 1 1 d .
O2 O 0.01710(15) 0.61444(8) 0.16516(4) 0.0266(2) Uani 1 1 d .
O3 O -0.06105(13) 0.24445(8) 0.18677(4) 0.02216(19) Uani 1 1 d .
O4 O 0.32048(12) 0.19991(8) 0.19150(3) 0.01923(18) Uani 1 1 d .
H4O H 0.2814 0.1401 0.2158 0.029 Uiso 1 1 calc R
C1 C 0.14862(17) 0.52034(10) 0.18141(5) 0.0157(2) Uani 1 1 d .
C1' C 0.27234(18) 0.07248(11) 0.82869(5) 0.0193(2) Uani 1 1 d .
H1D H 0.3451 -0.0066 0.8105 0.023 Uiso 1 1 calc R
H1C H 0.1630 0.0405 0.8588 0.023 Uiso 1 1 calc R
C2 C 0.13958(16) 0.27270(10) 0.17403(4) 0.0144(2) Uani 1 1 d .
C2' C 0.45837(18) 0.15943(11) 0.86266(5) 0.0204(2) Uani 1 1 d .
H2C H 0.3861 0.2395 0.8800 0.024 Uiso 1 1 calc R
H2D H 0.5698 0.1897 0.8327 0.024 Uiso 1 1 calc R
C3 C 0.18904(16) 0.40132(10) 0.13703(4) 0.0144(2) Uani 1 1 d .
C3' C 0.5858(2) 0.08032(13) 0.91566(6) 0.0298(3) Uani 1 1 d .
H3C H 0.4727 0.0467 0.9444 0.036 Uiso 1 1 calc R
H3D H 0.6621 0.0021 0.8978 0.036 Uiso 1 1 calc R
C4 C 0.42610(17) 0.40320(11) 0.10436(5) 0.0188(2) Uani 1 1 d .
H4A H 0.4967 0.4928 0.1024 0.023 Uiso 1 1 calc R
H4B H 0.5375 0.3362 0.1208 0.023 Uiso 1 1 calc R
C4' C 0.7673(2) 0.16554(14) 0.95265(6) 0.0309(3) Uani 1 1 d .
H4E H 0.8818 0.1976 0.9247 0.046 Uiso 1 1 calc R
H4D H 0.8422 0.1108 0.9852 0.046 Uiso 1 1 calc R
H4C H 0.6925 0.2420 0.9713 0.046 Uiso 1 1 calc R
C5 C 0.2926(2) 0.35918(13) 0.04236(5) 0.0254(2) Uani 1 1 d .
H5B H 0.3325 0.4119 0.0058 0.030 Uiso 1 1 calc R
H5A H 0.3008 0.2622 0.0339 0.030 Uiso 1 1 calc R
C6 C 0.06260(18) 0.40417(11) 0.07102(5) 0.0197(2) Uani 1 1 d .
H6B H 0.0102 0.4942 0.0577 0.024 Uiso 1 1 calc R
H6A H -0.0624 0.3380 0.0657 0.024 Uiso 1 1 calc R

loop_
_atom_site_aniso_label
_atom_site_aniso_U_11
_atom_site_aniso_U_22
_atom_site_aniso_U_33
_atom_site_aniso_U_23
_atom_site_aniso_U_13
_atom_site_aniso_U_12
N1 0.0134(4) 0.0190(4) 0.0201(4) -0.0014(3) -0.0008(3) 0.0002(3)
O1 0.0259(4) 0.0200(4) 0.0200(4) -0.0046(3) -0.0071(3) 0.0056(3)
O2 0.0307(4) 0.0231(4) 0.0252(4) -0.0033(3) -0.0055(3) 0.0123(3)
O3 0.0145(4) 0.0224(4) 0.0299(4) 0.0007(3) 0.0045(3) -0.0021(3)
O4 0.0160(4) 0.0185(4) 0.0232(4) 0.0060(3) 0.0003(3) 0.0014(3)
C1 0.0140(4) 0.0162(5) 0.0169(4) 0.0004(4) 0.0010(3) -0.0006(3)
C1' 0.0169(5) 0.0180(5) 0.0226(5) 0.0003(4) -0.0036(4) 0.0009(4)
C2 0.0148(4) 0.0157(5) 0.0126(4) -0.0029(3) 0.0002(3) 0.0000(3)
C2' 0.0171(5) 0.0210(5) 0.0228(5) -0.0018(4) -0.0033(4) -0.0005(4)
C3 0.0119(4) 0.0164(5) 0.0148(4) 0.0001(3) -0.0004(3) 0.0015(3)
C3' 0.0309(6) 0.0284(6) 0.0287(6) 0.0010(5) -0.0118(5) -0.0016(5)
C4 0.0154(5) 0.0220(5) 0.0195(5) 0.0033(4) 0.0042(4) 0.0007(4)
C4' 0.0241(6) 0.0403(7) 0.0273(6) -0.0053(5) -0.0082(4) 0.0013(5)
C5 0.0250(5) 0.0341(6) 0.0173(5) -0.0002(4) 0.0036(4) 0.0058(5)
C6 0.0192(5) 0.0254(5) 0.0142(5) -0.0005(4) -0.0019(4) 0.0038(4)

loop_
_atom_type_symbol
_atom_type_description
_atom_type_scat_dispersion_real
_atom_type_scat_dispersion_imag
_atom_type_scat_source
C C 0.0033 0.0016 'International Tables Vol C Tables 4.2.6.8 and 6.1.1.4'
H H 0.0000 0.0000 'International Tables Vol C Tables 4.2.6.8 and 6.1.1.4'
N N 0.0061 0.0033 'International Tables Vol C Tables 4.2.6.8 and 6.1.1.4'
O O 0.0106 0.0060 'International Tables Vol C Tables 4.2.6.8 and 6.1.1.4'

loop_
_geom_angle_atom_site_label_1
_geom_angle_atom_site_label_2
_geom_angle_atom_site_label_3
_geom_angle
C1' N1 H1NA 109.5
C1' N1 H1NC 109.5
H1NA N1 H1NC 109.5
C1' N1 H1NB 109.5
H1NA N1 H1NB 109.5
H1NC N1 H1NB 109.5
C2 O4 H4O 109.5
O2 C1 O1 124.99(9)
O2 C1 C3 120.78(9)
O1 C1 C3 114.23(8)
N1 C1' C2' 111.35(9)
N1 C1' H1D 109.4
C2' C1' H1D 109.4
N1 C1' H1C 109.4
C2' C1' H1C 109.4
H1D C1' H1C 108.0
O3 C2 O4 123.92(9)
O3 C2 C3 120.18(9)
O4 C2 C3 115.89(8)
C1' C2' C3' 111.33(9)
C1' C2' H2C 109.4
C3' C2' H2C 109.4
C1' C2' H2D 109.4
C3' C2' H2D 109.4
H2C C2' H2D 108.0
C2 C3 C1 106.18(8)
C2 C3 C6 113.06(8)
C1 C3 C6 117.83(8)
C2 C3 C4 115.43(8)
C1 C3 C4 115.41(8)
C6 C3 C4 88.68(7)
C4' C3' C2' 113.03(10)
C4' C3' H3C 109.0
C2' C3' H3C 109.0
C4' C3' H3D 109.0
C2' C3' H3D 109.0
H3C C3' H3D 107.8
C5 C4 C3 88.23(8)
C5 C4 H4A 113.9
C3 C4 H4A 113.9
C5 C4 H4B 113.9
C3 C4 H4B 113.9
H4A C4 H4B 111.1
C3' C4' H4E 109.5
C3' C4' H4D 109.5
H4E C4' H4D 109.5
C3' C4' H4C 109.5
H4E C4' H4C 109.5
H4D C4' H4C 109.5
C6 C5 C4 88.96(8)
C6 C5 H5B 113.8
C4 C5 H5B 113.8
C6 C5 H5A 113.8
C4 C5 H5A 113.8
H5B C5 H5A 111.0
C3 C6 C5 88.87(8)
C3 C6 H6B 113.8
C5 C6 H6B 113.8
C3 C6 H6A 113.8
C5 C6 H6A 113.8
H6B C6 H6A 111.1

loop_
_geom_bond_atom_site_label_1
_geom_bond_atom_site_label_2
_geom_bond_distance
N1 C1' 1.4914(13)
N1 H1NA 0.8900
N1 H1NC 0.8900
N1 H1NB 0.8900
O1 C1 1.2863(12)
O2 C1 1.2310(13)
O3 C2 1.2276(12)
O4 C2 1.2987(12)
O4 H4O 0.8200
C1 C3 1.5254(13)
C1' C2' 1.5199(14)
C1' H1D 0.9700
C1' H1C 0.9700
C2 C3 1.5208(13)
C2' C3' 1.5230(15)
C2' H2C 0.9700
C2' H2D 0.9700
C3 C6 1.5451(13)
C3 C4 1.5580(13)
C3' C4' 1.5226(16)
C3' H3C 0.9700
C3' H3D 0.9700
C4 C5 1.5502(15)
C4 H4A 0.9700
C4 H4B 0.9700
C4' H4E 0.9600
C4' H4D 0.9600
C4' H4C 0.9600
C5 C6 1.5451(15)
C5 H5B 0.9700
C5 H5A 0.9700
C6 H6B 0.9700
C6 H6A 0.9700

loop_
_geom_hbond_atom_site_label_D
_geom_hbond_atom_site_label_H
_geom_hbond_atom_site_label_A
_geom_hbond_distance_DH
_geom_hbond_distance_HA
_geom_hbond_distance_DA
_geom_hbond_angle_DHA
_geom_hbond_site_symmetry_A
N1 H1NA O2 0.89 1.89 2.7815(12) 174.1 3_566
N1 H1NC O1 0.89 1.94 2.8214(12) 172.1 4_566
N1 H1NB O3 0.89 1.94 2.8253(12) 170.0 4_666
O4 H4O O1 0.82 1.66 2.4773(10) 172.6 2_545
